data_7000383
loop_
_publ_author_name
'Huang, Yuan-Biao'
'Jin, Guo-Xin'

_publ_section_title
;
 Half-sandwich chromium(iii) complexes bearing \b-ketoiminato and
 \b-diketiminate ligands as catalysts for ethylene polymerization
;
_journal_issue 5
_journal_name_full 'Dalton Transactions'
_journal_page_first 767
_journal_page_last 769
_journal_paper_doi 10.1039/b820798b
_journal_year 2009
_chemical_formula_sum 'C22 H22 Cl Cr N2'
_chemical_formula_weight 401.87
_chemical_name_systematic
;
?
;
_space_group_IT_number 14
_symmetry_cell_setting monoclinic
_symmetry_space_group_name_Hall '-P 2ybc'
_symmetry_space_group_name_H-M 'P 1 21/c 1'
_atom_sites_solution_hydrogens geom
_atom_sites_solution_primary direct
_atom_sites_solution_secondary difmap
_audit_creation_method SHELXL-97
_cell_angle_alpha 90.00
_cell_angle_beta 90.023(5)
_cell_angle_gamma 90.00
_cell_formula_units_Z 8
_cell_length_a 14.033(5)
_cell_length_b 23.567(8)
_cell_length_c 12.120(4)
_cell_measurement_reflns_used 918
_cell_measurement_temperature 293(2)
_cell_measurement_theta_max 18.983
_cell_measurement_theta_min 2.254
_cell_volume 4008(2)
_computing_structure_refinement 'SHELXL-97 (Sheldrick, 1997)'
_computing_structure_solution 'SHELXS-97 (Sheldrick, 1990)'
_diffrn_ambient_temperature 293(2)
_diffrn_measured_fraction_theta_full 0.998
_diffrn_measured_fraction_theta_max 0.998
_diffrn_radiation_monochromator graphite
_diffrn_radiation_source 'fine-focus sealed tube'
_diffrn_radiation_type MoK\a
_diffrn_radiation_wavelength 0.71073
_diffrn_reflns_av_R_equivalents 0.0666
_diffrn_reflns_av_sigmaI/netI 0.1157
_diffrn_reflns_limit_h_max 16
_diffrn_reflns_limit_h_min -16
_diffrn_reflns_limit_k_max 28
_diffrn_reflns_limit_k_min -27
_diffrn_reflns_limit_l_max 14
_diffrn_reflns_limit_l_min -7
_diffrn_reflns_number 16489
_diffrn_reflns_theta_full 25.01
_diffrn_reflns_theta_max 25.01
_diffrn_reflns_theta_min 1.45
_exptl_absorpt_coefficient_mu 0.711
_exptl_absorpt_correction_T_max 0.9323
_exptl_absorpt_correction_T_min 0.8708
_exptl_absorpt_correction_type psi-scan
_exptl_crystal_colour green
_exptl_crystal_density_diffrn 1.332
_exptl_crystal_density_method 'not measured'
_exptl_crystal_description prism
_exptl_crystal_F_000 1672
_exptl_crystal_size_max 0.20
_exptl_crystal_size_mid 0.15
_exptl_crystal_size_min 0.10
_refine_diff_density_max 0.298
_refine_diff_density_min -0.271
_refine_diff_density_rms 0.064
_refine_ls_extinction_method none
_refine_ls_goodness_of_fit_ref 0.786
_refine_ls_hydrogen_treatment constr
_refine_ls_matrix_type full
_refine_ls_number_parameters 469
_refine_ls_number_reflns 7065
_refine_ls_number_restraints 0
_refine_ls_restrained_S_all 0.786
_refine_ls_R_factor_all 0.1000
_refine_ls_R_factor_gt 0.0454
_refine_ls_shift/su_max 0.001
_refine_ls_shift/su_mean 0.000
_refine_ls_structure_factor_coef Fsqd
_refine_ls_weighting_details 'calc w=1/[\s^2^(Fo^2^)+(0.0424P)^2^+0.0000P] where P=(Fo^2^+2Fc^2^)/3'
_refine_ls_weighting_scheme calc
_refine_ls_wR_factor_gt 0.0941
_refine_ls_wR_factor_ref 0.1041
_reflns_number_gt 3525
_reflns_number_total 7065
_reflns_threshold_expression >2sigma(I)
_cod_data_source_file b820798b.txt
_cod_data_source_block f80521d
_cod_depositor_comments
;
The following automatic conversions were performed:
'_symmetry_cell_setting' value 'Monoclinic' changed to 'monoclinic'
according to '/home/saulius/struct/CIF-dictionaries/cif_core.dic'
dictionary named 'cif_core.dic' version 2.4.1 from 2010-06-29.

Automatic conversion script
Id: cif_fix_enum 1527 2010-12-29 10:47:43Z saulius 
;
_cod_original_sg_symbol_H-M P2(1)/c
_cod_database_code 7000383

loop_
_symmetry_equiv_pos_as_xyz
'x, y, z'
'-x, y+1/2, -z+1/2'
'-x, -y, -z'
'x, -y-1/2, z-1/2'

loop_
_atom_site_label
_atom_site_type_symbol
_atom_site_fract_x
_atom_site_fract_y
_atom_site_fract_z
_atom_site_U_iso_or_equiv
_atom_site_adp_type
_atom_site_occupancy
_atom_site_symmetry_multiplicity
_atom_site_calc_flag
_atom_site_refinement_flags
_atom_site_disorder_assembly
_atom_site_disorder_group
Cr1 Cr 0.24357(4) 0.55020(2) 0.61694(5) 0.04882(19) Uani 1 1 d . . .
Cl1 Cl 0.17583(7) 0.63098(4) 0.54175(9) 0.0638(3) Uani 1 1 d . . .
N1 N 0.19515(19) 0.49476(11) 0.5051(2) 0.0455(8) Uani 1 1 d . . .
N2 N 0.1361(2) 0.53130(13) 0.7181(3) 0.0502(8) Uani 1 1 d . . .
C1 C 0.0974(3) 0.41774(16) 0.4267(3) 0.0679(12) Uani 1 1 d . . .
H1A H 0.1416 0.4218 0.3668 0.102 Uiso 1 1 calc R . .
H1B H 0.0339 0.4250 0.4007 0.102 Uiso 1 1 calc R . .
H1C H 0.1009 0.3798 0.4555 0.102 Uiso 1 1 calc R . .
C2 C 0.1219(3) 0.45927(15) 0.5162(3) 0.0501(10) Uani 1 1 d . . .
C3 C 0.0637(3) 0.45867(16) 0.6085(4) 0.0563(11) Uani 1 1 d . . .
H3A H 0.0139 0.4326 0.6066 0.068 Uiso 1 1 calc R . .
C4 C 0.0692(3) 0.49121(17) 0.7022(3) 0.0531(10) Uani 1 1 d . . .
C5 C -0.0064(3) 0.48225(18) 0.7894(3) 0.0771(13) Uani 1 1 d . . .
H5A H 0.0048 0.5076 0.8501 0.116 Uiso 1 1 calc R . .
H5B H -0.0040 0.4437 0.8150 0.116 Uiso 1 1 calc R . .
H5C H -0.0681 0.4898 0.7583 0.116 Uiso 1 1 calc R . .
C6 C 0.2525(2) 0.49191(15) 0.4077(3) 0.0461(10) Uani 1 1 d . . .
C7 C 0.2560(3) 0.53833(15) 0.3376(3) 0.0517(10) Uani 1 1 d . . .
H7A H 0.2168 0.5695 0.3501 0.062 Uiso 1 1 calc R . .
C8 C 0.3177(3) 0.53821(18) 0.2496(3) 0.0629(12) Uani 1 1 d . . .
H8A H 0.3205 0.5695 0.2031 0.075 Uiso 1 1 calc R . .
C9 C 0.3753(3) 0.4921(2) 0.2298(4) 0.0688(13) Uani 1 1 d . . .
H9A H 0.4168 0.4922 0.1700 0.083 Uiso 1 1 calc R . .
C10 C 0.3715(3) 0.44610(17) 0.2985(4) 0.0643(12) Uani 1 1 d . . .
H10A H 0.4100 0.4147 0.2849 0.077 Uiso 1 1 calc R . .
C11 C 0.3109(3) 0.44611(15) 0.3876(3) 0.0546(10) Uani 1 1 d . . .
H11A H 0.3093 0.4149 0.4346 0.066 Uiso 1 1 calc R . .
C12 C 0.1351(3) 0.56294(19) 0.8173(4) 0.0584(11) Uani 1 1 d . . .
C13 C 0.1692(3) 0.5392(2) 0.9141(4) 0.0852(15) Uani 1 1 d . . .
H13A H 0.1910 0.5019 0.9137 0.102 Uiso 1 1 calc R . .
C14 C 0.1715(4) 0.5698(4) 1.0110(5) 0.121(2) Uani 1 1 d . . .
H14A H 0.1931 0.5531 1.0758 0.146 Uiso 1 1 calc R . .
C15 C 0.1416(5) 0.6251(4) 1.0106(6) 0.125(3) Uani 1 1 d . . .
H15A H 0.1444 0.6467 1.0749 0.150 Uiso 1 1 calc R . .
C16 C 0.1073(4) 0.6486(3) 0.9146(6) 0.115(2) Uani 1 1 d . . .
H16A H 0.0868 0.6861 0.9143 0.137 Uiso 1 1 calc R . .
C17 C 0.1032(3) 0.6175(2) 0.8194(4) 0.0789(14) Uani 1 1 d . . .
H17A H 0.0783 0.6337 0.7557 0.095 Uiso 1 1 calc R . .
C18 C 0.3545(3) 0.5195(3) 0.7358(5) 0.0853(15) Uani 1 1 d . . .
H18A H 0.3436 0.4938 0.7980 0.102 Uiso 1 1 calc R . .
C19 C 0.3527(3) 0.5786(3) 0.7404(5) 0.0867(16) Uani 1 1 d . . .
H19A H 0.3407 0.6017 0.8062 0.104 Uiso 1 1 calc R . .
C20 C 0.3810(3) 0.5982(2) 0.6390(5) 0.0848(15) Uani 1 1 d . . .
H20A H 0.3911 0.6382 0.6198 0.102 Uiso 1 1 calc R . .
C21 C 0.3996(3) 0.5524(3) 0.5705(4) 0.0741(13) Uani 1 1 d . . .
H21A H 0.4256 0.5542 0.4955 0.089 Uiso 1 1 calc R . .
C22 C 0.3830(3) 0.5038(2) 0.6315(5) 0.0762(13) Uani 1 1 d . . .
H22A H 0.3951 0.4649 0.6068 0.091 Uiso 1 1 calc R . .
Cr2 Cr 0.67018(4) 0.71175(2) 0.21027(5) 0.04696(19) Uani 1 1 d . . .
Cl2 Cl 0.69270(8) 0.65118(5) 0.35623(9) 0.0771(4) Uani 1 1 d . . .
N3 N 0.5673(2) 0.66684(12) 0.1369(2) 0.0476(8) Uani 1 1 d . . .
N4 N 0.76854(19) 0.67636(12) 0.1136(2) 0.0453(8) Uani 1 1 d . . .
C23 C 0.4930(3) 0.59475(18) 0.0176(3) 0.0822(14) Uani 1 1 d . . .
H23A H 0.4362 0.6092 0.0516 0.123 Uiso 1 1 calc R . .
H23B H 0.4991 0.5550 0.0337 0.123 Uiso 1 1 calc R . .
H23C H 0.4893 0.6001 -0.0608 0.123 Uiso 1 1 calc R . .
C24 C 0.5791(3) 0.62624(16) 0.0626(3) 0.0503(10) Uani 1 1 d . . .
C25 C 0.6669(3) 0.61042(15) 0.0206(3) 0.0521(10) Uani 1 1 d . . .
H25A H 0.6666 0.5801 -0.0286 0.063 Uiso 1 1 calc R . .
C26 C 0.7555(3) 0.63433(15) 0.0432(3) 0.0487(10) Uani 1 1 d . . .
C27 C 0.8390(3) 0.61083(16) -0.0222(3) 0.0693(12) Uani 1 1 d . . .
H27A H 0.8964 0.6300 -0.0006 0.104 Uiso 1 1 calc R . .
H27B H 0.8281 0.6167 -0.0995 0.104 Uiso 1 1 calc R . .
H27C H 0.8454 0.5710 -0.0077 0.104 Uiso 1 1 calc R . .
C28 C 0.4739(3) 0.68080(16) 0.1765(4) 0.0569(11) Uani 1 1 d . . .
C29 C 0.4121(3) 0.7135(2) 0.1130(4) 0.0839(14) Uani 1 1 d . . .
H29A H 0.4288 0.7235 0.0414 0.101 Uiso 1 1 calc R . .
C30 C 0.3254(4) 0.7310(2) 0.1569(6) 0.112(2) Uani 1 1 d . . .
H30A H 0.2840 0.7531 0.1152 0.134 Uiso 1 1 calc R . .
C31 C 0.3017(4) 0.7155(3) 0.2621(7) 0.120(2) Uani 1 1 d . . .
H31A H 0.2438 0.7273 0.2913 0.144 Uiso 1 1 calc R . .
C32 C 0.3612(4) 0.6830(2) 0.3251(5) 0.0939(17) Uani 1 1 d . . .
H32A H 0.3438 0.6729 0.3966 0.113 Uiso 1 1 calc R . .
C33 C 0.4479(3) 0.66515(17) 0.2815(4) 0.0667(12) Uani 1 1 d . . .
H33A H 0.4884 0.6426 0.3236 0.080 Uiso 1 1 calc R . .
C34 C 0.8640(3) 0.69716(16) 0.1313(3) 0.0531(10) Uani 1 1 d . . .
C35 C 0.9141(3) 0.67850(18) 0.2228(4) 0.0692(12) Uani 1 1 d . . .
H35A H 0.8888 0.6506 0.2685 0.083 Uiso 1 1 calc R . .
C36 C 1.0028(3) 0.7022(2) 0.2452(4) 0.0892(16) Uani 1 1 d . . .
H36A H 1.0376 0.6899 0.3059 0.107 Uiso 1 1 calc R . .
C37 C 1.0388(3) 0.7437(2) 0.1779(5) 0.0962(18) Uani 1 1 d . . .
H37A H 1.0971 0.7603 0.1948 0.115 Uiso 1 1 calc R . .
C38 C 0.9897(3) 0.76102(19) 0.0858(5) 0.0815(15) Uani 1 1 d . . .
H38A H 1.0156 0.7884 0.0394 0.098 Uiso 1 1 calc R . .
C39 C 0.9027(3) 0.73772(17) 0.0627(4) 0.0671(12) Uani 1 1 d . . .
H39A H 0.8693 0.7493 0.0003 0.080 Uiso 1 1 calc R . .
C40 C 0.7428(3) 0.79329(16) 0.2545(4) 0.0693(13) Uani 1 1 d . . .
H40A H 0.8104 0.7975 0.2732 0.083 Uiso 1 1 calc R . .
C41 C 0.7041(3) 0.79928(15) 0.1503(4) 0.0641(12) Uani 1 1 d . . .
H41A H 0.7397 0.8084 0.0831 0.077 Uiso 1 1 calc R . .
C42 C 0.6058(3) 0.79503(15) 0.1582(4) 0.0663(12) Uani 1 1 d . . .
H42A H 0.5601 0.8007 0.0980 0.080 Uiso 1 1 calc R . .
C43 C 0.5835(3) 0.78626(16) 0.2682(5) 0.0742(14) Uani 1 1 d . . .
H43A H 0.5191 0.7844 0.2992 0.089 Uiso 1 1 calc R . .
C44 C 0.6694(4) 0.78507(16) 0.3294(4) 0.0754(13) Uani 1 1 d . . .
H44A H 0.6754 0.7828 0.4098 0.091 Uiso 1 1 calc R . .

loop_
_atom_site_aniso_label
_atom_site_aniso_U_11
_atom_site_aniso_U_22
_atom_site_aniso_U_33
_atom_site_aniso_U_23
_atom_site_aniso_U_13
_atom_site_aniso_U_12
Cr1 0.0389(3) 0.0475(4) 0.0601(4) -0.0030(3) 0.0007(3) -0.0017(3)
Cl1 0.0636(7) 0.0478(6) 0.0799(8) 0.0058(6) 0.0172(6) 0.0075(5)
N1 0.0395(18) 0.0373(18) 0.060(2) 0.0060(16) -0.0025(16) -0.0033(15)
N2 0.0451(19) 0.053(2) 0.053(2) 0.0049(17) -0.0022(16) 0.0042(16)
C1 0.052(3) 0.055(3) 0.096(3) -0.009(3) -0.007(2) -0.013(2)
C2 0.039(2) 0.039(2) 0.073(3) 0.006(2) -0.008(2) 0.0061(19)
C3 0.042(2) 0.049(3) 0.077(3) 0.007(2) 0.000(2) -0.009(2)
C4 0.040(2) 0.054(3) 0.065(3) 0.017(2) 0.000(2) 0.003(2)
C5 0.056(3) 0.098(4) 0.077(3) 0.021(3) 0.013(2) -0.006(2)
C6 0.047(2) 0.038(2) 0.053(3) -0.003(2) -0.004(2) -0.0047(19)
C7 0.057(3) 0.042(2) 0.055(3) -0.001(2) -0.006(2) 0.000(2)
C8 0.080(3) 0.057(3) 0.051(3) 0.005(2) -0.002(2) -0.012(3)
C9 0.073(3) 0.068(3) 0.065(3) -0.018(3) 0.016(2) -0.013(3)
C10 0.068(3) 0.052(3) 0.073(3) -0.010(3) 0.010(3) 0.005(2)
C11 0.062(3) 0.038(2) 0.064(3) 0.000(2) 0.001(2) -0.001(2)
C12 0.056(3) 0.067(3) 0.052(3) 0.003(3) 0.007(2) -0.006(2)
C13 0.080(3) 0.107(4) 0.069(4) 0.015(3) 0.003(3) -0.009(3)
C14 0.117(5) 0.187(7) 0.060(4) -0.002(5) 0.002(3) -0.043(5)
C15 0.144(6) 0.165(7) 0.066(5) -0.044(5) 0.024(4) -0.051(6)
C16 0.133(5) 0.116(5) 0.095(5) -0.032(5) 0.039(4) -0.012(4)
C17 0.093(4) 0.082(4) 0.062(3) -0.011(3) 0.021(3) 0.004(3)
C18 0.046(3) 0.128(5) 0.081(4) 0.026(4) -0.015(3) 0.006(3)
C19 0.051(3) 0.116(5) 0.093(4) -0.046(4) -0.016(3) -0.005(3)
C20 0.049(3) 0.085(4) 0.120(5) -0.008(4) -0.011(3) -0.024(3)
C21 0.036(2) 0.102(4) 0.084(4) -0.012(4) 0.009(2) -0.007(3)
C22 0.048(3) 0.075(4) 0.105(4) -0.011(4) -0.013(3) 0.012(3)
Cr2 0.0563(4) 0.0370(4) 0.0476(4) -0.0019(3) -0.0021(3) -0.0045(3)
Cl2 0.0978(9) 0.0767(8) 0.0569(7) 0.0191(6) -0.0039(6) 0.0014(7)
N3 0.050(2) 0.048(2) 0.0443(19) -0.0031(17) 0.0067(16) -0.0080(16)
N4 0.047(2) 0.0363(18) 0.052(2) 0.0000(16) -0.0001(16) -0.0050(15)
C23 0.077(3) 0.088(3) 0.082(3) -0.030(3) 0.011(3) -0.039(3)
C24 0.062(3) 0.043(2) 0.046(2) 0.002(2) 0.002(2) -0.015(2)
C25 0.068(3) 0.039(2) 0.049(2) -0.006(2) 0.002(2) -0.009(2)
C26 0.060(3) 0.037(2) 0.049(3) 0.009(2) 0.002(2) 0.002(2)
C27 0.071(3) 0.055(3) 0.082(3) -0.005(2) 0.010(2) 0.003(2)
C28 0.057(3) 0.049(3) 0.064(3) -0.004(2) 0.002(2) -0.013(2)
C29 0.058(3) 0.093(4) 0.100(4) 0.004(3) -0.005(3) -0.009(3)
C30 0.057(4) 0.121(5) 0.157(6) 0.006(5) -0.009(4) 0.006(3)
C31 0.060(4) 0.131(6) 0.169(7) -0.011(5) 0.031(4) 0.001(4)
C32 0.081(4) 0.097(4) 0.103(4) -0.011(4) 0.039(3) -0.022(3)
C33 0.064(3) 0.063(3) 0.074(3) -0.006(3) 0.013(3) -0.011(2)
C34 0.048(3) 0.042(2) 0.069(3) -0.007(2) 0.002(2) 0.001(2)
C35 0.056(3) 0.067(3) 0.085(4) 0.001(3) -0.008(3) 0.004(2)
C36 0.063(3) 0.105(4) 0.099(4) -0.020(4) -0.019(3) 0.012(3)
C37 0.054(3) 0.092(4) 0.143(6) -0.033(4) -0.002(4) -0.010(3)
C38 0.063(3) 0.060(3) 0.122(5) -0.004(3) 0.020(3) -0.011(3)
C39 0.058(3) 0.056(3) 0.087(3) 0.003(3) 0.002(2) -0.008(2)
C40 0.071(3) 0.042(3) 0.095(4) -0.021(3) -0.013(3) -0.014(2)
C41 0.085(4) 0.028(2) 0.078(4) 0.002(2) 0.014(3) -0.006(2)
C42 0.073(3) 0.035(2) 0.091(4) 0.003(2) -0.012(3) 0.005(2)
C43 0.078(4) 0.046(3) 0.099(4) -0.018(3) 0.023(3) 0.001(2)
C44 0.115(4) 0.050(3) 0.061(3) -0.019(2) -0.001(3) -0.005(3)

loop_
_atom_type_symbol
_atom_type_description
_atom_type_scat_dispersion_real
_atom_type_scat_dispersion_imag
_atom_type_scat_source
C C 0.0033 0.0016 'International Tables Vol C Tables 4.2.6.8 and 6.1.1.4'
H H 0.0000 0.0000 'International Tables Vol C Tables 4.2.6.8 and 6.1.1.4'
N N 0.0061 0.0033 'International Tables Vol C Tables 4.2.6.8 and 6.1.1.4'
Cl Cl 0.1484 0.1585 'International Tables Vol C Tables 4.2.6.8 and 6.1.1.4'
Cr Cr 0.3209 0.6236 'International Tables Vol C Tables 4.2.6.8 and 6.1.1.4'

loop_
_geom_angle_atom_site_label_1
_geom_angle_atom_site_label_2
_geom_angle_atom_site_label_3
_geom_angle
_geom_angle_site_symmetry_1
_geom_angle_site_symmetry_3
_geom_angle_publ_flag
N2 Cr1 N1 90.80(13) . . ?
N2 Cr1 C18 93.33(16) . . ?
N1 Cr1 C18 117.4(2) . . ?
N2 Cr1 C19 99.96(19) . . ?
N1 Cr1 C19 151.41(17) . . ?
C18 Cr1 C19 36.20(17) . . ?
N2 Cr1 C22 120.11(18) . . ?
N1 Cr1 C22 91.76(15) . . ?
C18 Cr1 C22 35.74(15) . . ?
C19 Cr1 C22 59.92(17) . . ?
N2 Cr1 C20 133.4(2) . . ?
N1 Cr1 C20 134.3(2) . . ?
C18 Cr1 C20 59.39(19) . . ?
C19 Cr1 C20 35.54(16) . . ?
C22 Cr1 C20 59.32(17) . . ?
N2 Cr1 C21 152.96(16) . . ?
N1 Cr1 C21 100.08(16) . . ?
C18 Cr1 C21 59.67(17) . . ?
C19 Cr1 C21 59.88(17) . . ?
C22 Cr1 C21 35.72(15) . . ?
C20 Cr1 C21 35.77(15) . . ?
N2 Cr1 Cl1 96.62(9) . . ?
N1 Cr1 Cl1 97.53(9) . . ?
C18 Cr1 Cl1 143.47(18) . . ?
C19 Cr1 Cl1 107.31(18) . . ?
C22 Cr1 Cl1 142.00(16) . . ?
C20 Cr1 Cl1 89.14(14) . . ?
C21 Cr1 Cl1 106.28(15) . . ?
C2 N1 C6 119.2(3) . . ?
C2 N1 Cr1 127.1(3) . . ?
C6 N1 Cr1 113.5(2) . . ?
C4 N2 C12 119.0(3) . . ?
C4 N2 Cr1 126.6(3) . . ?
C12 N2 Cr1 114.3(2) . . ?
N1 C2 C3 122.9(4) . . ?
N1 C2 C1 120.9(4) . . ?
C3 C2 C1 116.2(3) . . ?
C4 C3 C2 129.0(4) . . ?
N2 C4 C3 123.4(4) . . ?
N2 C4 C5 119.2(4) . . ?
C3 C4 C5 117.4(4) . . ?
C11 C6 C7 119.2(4) . . ?
C11 C6 N1 121.2(3) . . ?
C7 C6 N1 119.3(3) . . ?
C8 C7 C6 119.8(4) . . ?
C7 C8 C9 120.5(4) . . ?
C10 C9 C8 119.8(4) . . ?
C9 C10 C11 120.2(4) . . ?
C10 C11 C6 120.5(4) . . ?
C17 C12 C13 118.7(5) . . ?
C17 C12 N2 121.1(4) . . ?
C13 C12 N2 120.2(4) . . ?
C14 C13 C12 121.2(6) . . ?
C15 C14 C13 119.2(7) . . ?
C14 C15 C16 119.5(7) . . ?
C17 C16 C15 120.8(6) . . ?
C12 C17 C16 120.5(5) . . ?
C22 C18 C19 108.1(5) . . ?
C22 C18 Cr1 72.4(3) . . ?
C19 C18 Cr1 72.0(3) . . ?
C20 C19 C18 107.2(5) . . ?
C20 C19 Cr1 72.6(3) . . ?
C18 C19 Cr1 71.8(3) . . ?
C19 C20 C21 109.2(5) . . ?
C19 C20 Cr1 71.8(3) . . ?
C21 C20 Cr1 72.5(2) . . ?
C22 C21 C20 107.0(5) . . ?
C22 C21 Cr1 71.6(2) . . ?
C20 C21 Cr1 71.7(2) . . ?
C18 C22 C21 108.5(5) . . ?
C18 C22 Cr1 71.8(3) . . ?
C21 C22 Cr1 72.7(2) . . ?
N4 Cr2 N3 90.99(12) . . ?
N4 Cr2 C41 92.72(14) . . ?
N3 Cr2 C41 119.81(16) . . ?
N4 Cr2 C40 100.62(16) . . ?
N3 Cr2 C40 152.77(15) . . ?
C41 Cr2 C40 35.93(14) . . ?
N4 Cr2 C43 152.23(15) . . ?
N3 Cr2 C43 99.31(16) . . ?
C41 Cr2 C43 59.78(15) . . ?
C40 Cr2 C43 60.10(16) . . ?
N4 Cr2 C42 118.54(16) . . ?
N3 Cr2 C42 92.71(14) . . ?
C41 Cr2 C42 35.96(13) . . ?
C40 Cr2 C42 60.10(16) . . ?
C43 Cr2 C42 35.87(14) . . ?
N4 Cr2 C44 134.55(17) . . ?
N3 Cr2 C44 133.45(17) . . ?
C41 Cr2 C44 60.14(16) . . ?
C40 Cr2 C44 35.99(14) . . ?
C43 Cr2 C44 36.64(15) . . ?
C42 Cr2 C44 60.56(16) . . ?
N4 Cr2 Cl2 95.61(9) . . ?
N3 Cr2 Cl2 96.47(9) . . ?
C41 Cr2 Cl2 142.59(14) . . ?
C40 Cr2 Cl2 106.67(14) . . ?
C43 Cr2 Cl2 108.62(15) . . ?
C42 Cr2 Cl2 144.46(13) . . ?
C44 Cr2 Cl2 89.07(13) . . ?
C24 N3 C28 120.6(3) . . ?
C24 N3 Cr2 126.4(3) . . ?
C28 N3 Cr2 112.9(2) . . ?
C26 N4 C34 118.7(3) . . ?
C26 N4 Cr2 126.7(2) . . ?
C34 N4 Cr2 114.4(2) . . ?
N3 C24 C25 123.8(3) . . ?
N3 C24 C23 119.8(4) . . ?
C25 C24 C23 116.4(4) . . ?
C24 C25 C26 127.9(4) . . ?
N4 C26 C25 123.6(3) . . ?
N4 C26 C27 120.2(3) . . ?
C25 C26 C27 116.1(3) . . ?
C33 C28 C29 119.7(4) . . ?
C33 C28 N3 119.4(4) . . ?
C29 C28 N3 120.7(4) . . ?
C28 C29 C30 119.8(5) . . ?
C31 C30 C29 119.4(6) . . ?
C32 C31 C30 121.5(6) . . ?
C31 C32 C33 119.4(5) . . ?
C28 C33 C32 120.1(5) . . ?
C39 C34 C35 120.3(4) . . ?
C39 C34 N4 120.8(4) . . ?
C35 C34 N4 118.8(4) . . ?
C34 C35 C36 118.9(4) . . ?
C37 C36 C35 120.0(5) . . ?
C36 C37 C38 120.8(5) . . ?
C39 C38 C37 119.6(5) . . ?
C38 C39 C34 120.4(4) . . ?
C41 C40 C44 108.7(4) . . ?
C41 C40 Cr2 72.0(2) . . ?
C44 C40 Cr2 72.5(2) . . ?
C40 C41 C42 108.7(4) . . ?
C40 C41 Cr2 72.1(2) . . ?
C42 C41 Cr2 72.5(2) . . ?
C43 C42 C41 107.6(4) . . ?
C43 C42 Cr2 72.0(2) . . ?
C41 C42 Cr2 71.5(2) . . ?
C42 C43 C44 108.4(4) . . ?
C42 C43 Cr2 72.1(2) . . ?
C44 C43 Cr2 71.8(2) . . ?
C40 C44 C43 106.7(4) . . ?
C40 C44 Cr2 71.6(2) . . ?
C43 C44 Cr2 71.6(2) . . ?

loop_
_geom_bond_atom_site_label_1
_geom_bond_atom_site_label_2
_geom_bond_distance
_geom_bond_site_symmetry_2
_geom_bond_publ_flag
Cr1 N2 1.995(3) . ?
Cr1 N1 2.001(3) . ?
Cr1 C18 2.241(4) . ?
Cr1 C19 2.243(4) . ?
Cr1 C22 2.248(4) . ?
Cr1 C20 2.253(4) . ?
Cr1 C21 2.262(4) . ?
Cr1 Cl1 2.3145(13) . ?
N1 C2 1.332(4) . ?
N1 C6 1.430(4) . ?
N2 C4 1.345(4) . ?
N2 C12 1.415(5) . ?
C1 C2 1.500(5) . ?
C2 C3 1.386(5) . ?
C3 C4 1.373(5) . ?
C4 C5 1.513(5) . ?
C6 C11 1.377(5) . ?
C6 C7 1.386(5) . ?
C7 C8 1.374(5) . ?
C8 C9 1.376(5) . ?
C9 C10 1.368(5) . ?
C10 C11 1.374(5) . ?
C12 C17 1.361(5) . ?
C12 C13 1.385(5) . ?
C13 C14 1.378(7) . ?
C14 C15 1.371(8) . ?
C15 C16 1.375(8) . ?
C16 C17 1.369(6) . ?
C18 C22 1.378(6) . ?
C18 C19 1.393(6) . ?
C19 C20 1.372(6) . ?
C20 C21 1.387(6) . ?
C21 C22 1.383(6) . ?
Cr2 N4 1.994(3) . ?
Cr2 N3 1.999(3) . ?
Cr2 C41 2.238(4) . ?
Cr2 C40 2.240(4) . ?
Cr2 C43 2.249(4) . ?
Cr2 C42 2.251(4) . ?
Cr2 C44 2.252(4) . ?
Cr2 Cl2 2.2948(13) . ?
N3 C24 1.325(4) . ?
N3 C28 1.434(4) . ?
N4 C26 1.320(4) . ?
N4 C34 1.443(4) . ?
C23 C24 1.519(5) . ?
C24 C25 1.383(5) . ?
C25 C26 1.392(5) . ?
C26 C27 1.520(5) . ?
C28 C33 1.374(5) . ?
C28 C29 1.391(5) . ?
C29 C30 1.391(6) . ?
C30 C31 1.367(7) . ?
C31 C32 1.366(7) . ?
C32 C33 1.393(6) . ?
C34 C39 1.378(5) . ?
C34 C35 1.384(5) . ?
C35 C36 1.391(6) . ?
C36 C37 1.370(6) . ?
C37 C38 1.374(6) . ?
C38 C39 1.368(5) . ?
C40 C41 1.381(5) . ?
C40 C44 1.388(5) . ?
C41 C42 1.386(5) . ?
C42 C43 1.385(5) . ?
C43 C44 1.414(6) . ?
